data_4510725
loop_
_publ_author_name
'Zhang, Xin'
'Hou, Lei'
'Liu, Bo'
'Cui, Lin'
'Wang, Yao-Yu'
'Wu, Biao'

_publ_section_title
;
 Syntheses, Structures, and Luminescent Properties of Six New Zinc(II)
 Coordination Polymers Constructed by Flexible Tetracarboxylate and
 Various Pyridine Ligands
;
_journal_issue 7
_journal_name_full 'Crystal Growth &amp; Design'
_journal_page_first 3177
_journal_paper_doi 10.1021/cg400579w
_journal_volume 13
_journal_year 2013
_chemical_formula_sum 'C28 H36 N4 O10 Zn'
_chemical_formula_weight 653.98
_chemical_name_systematic
; 
 ? 
;
_space_group_IT_number 15
_symmetry_cell_setting monoclinic
_symmetry_space_group_name_Hall '-C 2yc'
_symmetry_space_group_name_H-M 'C 1 2/c 1'
_atom_sites_solution_hydrogens geom
_atom_sites_solution_primary direct
_atom_sites_solution_secondary difmap
_audit_creation_method SHELXL-97
_cell_angle_alpha 90.00
_cell_angle_beta 100.303(4)
_cell_angle_gamma 90.00
_cell_formula_units_Z 4
_cell_length_a 16.317(7)
_cell_length_b 13.020(6)
_cell_length_c 13.591(6)
_cell_measurement_temperature 293(2)
_cell_volume 2841(2)
_computing_structure_refinement 'SHELXL-97 (Sheldrick, 1997)'
_computing_structure_solution 'SHELXS-97 (Sheldrick, 1990)'
_diffrn_ambient_temperature 293(2)
_diffrn_measured_fraction_theta_full 0.949
_diffrn_measured_fraction_theta_max 0.949
_diffrn_radiation_monochromator graphite
_diffrn_radiation_source 'fine-focus sealed tube'
_diffrn_radiation_type MoK\a
_diffrn_radiation_wavelength 0.71073
_diffrn_reflns_av_R_equivalents 0.0199
_diffrn_reflns_av_sigmaI/netI 0.0202
_diffrn_reflns_limit_h_max 18
_diffrn_reflns_limit_h_min -19
_diffrn_reflns_limit_k_max 15
_diffrn_reflns_limit_k_min -15
_diffrn_reflns_limit_l_max 16
_diffrn_reflns_limit_l_min -16
_diffrn_reflns_number 7812
_diffrn_reflns_theta_full 25.10
_diffrn_reflns_theta_max 25.10
_diffrn_reflns_theta_min 2.01
_exptl_absorpt_coefficient_mu 0.930
_exptl_absorpt_correction_T_max 0.830
_exptl_absorpt_correction_T_min 0.793
_exptl_absorpt_correction_type multi-scan
_exptl_absorpt_process_details sadabs
_exptl_crystal_colour red
_exptl_crystal_density_diffrn 1.529
_exptl_crystal_density_method 'not measured'
_exptl_crystal_description block
_exptl_crystal_F_000 1368
_exptl_crystal_size_max 0.25
_exptl_crystal_size_mid 0.25
_exptl_crystal_size_min 0.20
_refine_diff_density_max 0.517
_refine_diff_density_min -0.717
_refine_diff_density_rms 0.141
_refine_ls_extinction_method none
_refine_ls_goodness_of_fit_ref 0.957
_refine_ls_hydrogen_treatment constr
_refine_ls_matrix_type full
_refine_ls_number_parameters 197
_refine_ls_number_reflns 2410
_refine_ls_number_restraints 0
_refine_ls_restrained_S_all 0.957
_refine_ls_R_factor_all 0.0429
_refine_ls_R_factor_gt 0.0400
_refine_ls_shift/su_max 0.000
_refine_ls_shift/su_mean 0.000
_refine_ls_structure_factor_coef Fsqd
_refine_ls_weighting_details 'calc w=1/[\s^2^(Fo^2^)+(0.0100P)^2^+45.0000P] where P=(Fo^2^+2Fc^2^)/3'
_refine_ls_weighting_scheme calc
_refine_ls_wR_factor_gt 0.1271
_refine_ls_wR_factor_ref 0.1299
_reflns_number_gt 2239
_reflns_number_total 2410
_reflns_threshold_expression >2sigma(I)
_cod_data_source_file cg400579w_si_002.cif
_cod_data_source_block complex-1
_cod_depositor_comments
;
The following automatic conversions were performed:

'_symmetry_cell_setting' value 'Monoclinic' changed to 'monoclinic'
according to
/usr/data/users/saulius/automatic-downloads/retrospective/ACS/lib/dictionaries/cif_core.dic
dictionary named 'cif_core.dic' version 2.4.2 from 2011-04-26.

Automatic conversion script
Id: cif_fix_values 2281 2013-09-26 08:29:07Z andrius 
;
_cod_original_sg_symbol_H-M C2/c
_cod_database_code 4510725

loop_
_symmetry_equiv_pos_as_xyz
'x, y, z'
'-x, y, -z+1/2'
'x+1/2, y+1/2, z'
'-x+1/2, y+1/2, -z+1/2'
'-x, -y, -z'
'x, -y, z-1/2'
'-x+1/2, -y+1/2, -z'
'x+1/2, -y+1/2, z-1/2'

loop_
_atom_site_label
_atom_site_type_symbol
_atom_site_fract_x
_atom_site_fract_y
_atom_site_fract_z
_atom_site_U_iso_or_equiv
_atom_site_adp_type
_atom_site_occupancy
_atom_site_symmetry_multiplicity
_atom_site_calc_flag
_atom_site_refinement_flags
Zn1 Zn 0.0000 0.33665(5) 0.7500 0.0199(2) Uani 1 2 d S
O1 O 0.05536(18) 0.2428(2) 0.6666(2) 0.0270(7) Uani 1 1 d .
O2 O 0.1396(2) 0.2013(3) 0.8089(2) 0.0464(10) Uani 1 1 d .
O3 O 0.3686(2) -0.0436(3) 0.8134(2) 0.0392(9) Uani 1 1 d .
O4 O 0.41503(18) -0.0743(3) 0.6703(2) 0.0316(8) Uani 1 1 d .
N1 N 0.2128(2) 0.0941(3) 0.4007(3) 0.0320(9) Uani 1 1 d .
H1 H 0.2320 0.0438 0.3705 0.038 Uiso 1 1 d R
C1 C 0.1194(3) 0.1967(4) 0.7155(3) 0.0266(10) Uani 1 1 d .
C2 C 0.1728(2) 0.1367(3) 0.6589(3) 0.0231(9) Uani 1 1 d .
C3 C 0.1645(3) 0.1443(3) 0.5539(3) 0.0253(9) Uani 1 1 d .
H3 H 0.1226 0.1850 0.5182 0.030 Uiso 1 1 calc R
C4 C 0.2185(3) 0.0913(3) 0.5035(3) 0.0245(9) Uani 1 1 d .
C5 C 0.2824(3) 0.0316(3) 0.5585(3) 0.0251(9) Uani 1 1 d .
H5A H 0.3195 -0.0029 0.5255 0.030 Uiso 1 1 calc R
C6 C 0.2908(3) 0.0236(3) 0.6630(3) 0.0240(9) Uani 1 1 d .
C7 C 0.2365(3) 0.0756(4) 0.7118(3) 0.0258(9) Uani 1 1 d .
H7 H 0.2421 0.0700 0.7810 0.031 Uiso 1 1 calc R
C8 C 0.3631(3) -0.0364(4) 0.7212(3) 0.0275(10) Uani 1 1 d .
C9 C 0.1756(3) 0.1820(4) 0.3431(4) 0.0359(12) Uani 1 1 d .
H9A H 0.2057 0.1936 0.2886 0.043 Uiso 1 1 calc R
H9B H 0.1838 0.2421 0.3859 0.043 Uiso 1 1 calc R
C10 C 0.0830(3) 0.1736(4) 0.2991(3) 0.0297(10) Uani 1 1 d .
C11 C 0.0421(3) 0.0825(4) 0.2739(3) 0.0313(10) Uani 1 1 d .
H11 H 0.0700 0.0205 0.2884 0.038 Uiso 1 1 calc R
C12 C 0.0410(3) 0.2635(4) 0.2741(4) 0.0375(12) Uani 1 1 d .
H12 H 0.0682 0.3258 0.2898 0.045 Uiso 1 1 calc R
N2 N 0.0904(3) 0.2331(4) -0.0103(3) 0.0404(11) Uani 1 1 d .
H2A H 0.1052 0.2349 -0.0710 0.049 Uiso 1 1 d R
H2B H 0.0451 0.2731 -0.0127 0.049 Uiso 1 1 d R
C13 C 0.1587(4) 0.2763(6) 0.0644(5) 0.069(2) Uani 1 1 d .
H13A H 0.2097 0.2410 0.0604 0.103 Uiso 1 1 calc R
H13B H 0.1459 0.2679 0.1302 0.103 Uiso 1 1 calc R
H13C H 0.1649 0.3480 0.0511 0.103 Uiso 1 1 calc R
C14 C 0.0680(4) 0.1263(5) 0.0124(5) 0.0615(18) Uani 1 1 d .
H14A H 0.0568 0.1232 0.0793 0.092 Uiso 1 1 calc R
H14B H 0.1134 0.0812 0.0065 0.092 Uiso 1 1 calc R
H14C H 0.0193 0.1056 -0.0339 0.092 Uiso 1 1 calc R
O6 O 0.0325(3) 0.3875(4) 0.4965(3) 0.0731(15) Uani 1 1 d .
H6 H 0.0571 0.4289 0.5278 0.110 Uiso 1 1 d R
H6A H 0.0009 0.4176 0.4410 0.110 Uiso 1 1 d R

loop_
_atom_site_aniso_label
_atom_site_aniso_U_11
_atom_site_aniso_U_22
_atom_site_aniso_U_33
_atom_site_aniso_U_23
_atom_site_aniso_U_13
_atom_site_aniso_U_12
Zn1 0.0145(3) 0.0220(4) 0.0222(4) 0.000 0.0008(3) 0.000
O1 0.0209(15) 0.0290(17) 0.0298(16) -0.0029(13) 0.0013(12) 0.0071(13)
O2 0.044(2) 0.071(3) 0.0238(18) -0.0019(17) 0.0041(15) 0.028(2)
O3 0.0346(18) 0.054(2) 0.0288(18) 0.0098(16) 0.0051(14) 0.0176(17)
O4 0.0228(15) 0.0388(19) 0.0334(17) 0.0021(15) 0.0056(13) 0.0147(14)
N1 0.030(2) 0.041(2) 0.0236(19) -0.0044(17) 0.0008(16) 0.0059(18)
C1 0.020(2) 0.031(2) 0.029(2) 0.0031(19) 0.0065(18) 0.0003(18)
C2 0.019(2) 0.022(2) 0.028(2) 0.0010(18) 0.0039(17) 0.0009(17)
C3 0.020(2) 0.027(2) 0.027(2) -0.0021(18) -0.0019(17) 0.0041(18)
C4 0.019(2) 0.027(2) 0.025(2) 0.0007(18) 0.0001(17) -0.0029(18)
C5 0.019(2) 0.026(2) 0.030(2) -0.0026(19) 0.0041(17) 0.0019(17)
C6 0.019(2) 0.022(2) 0.030(2) 0.0025(18) 0.0020(17) 0.0018(17)
C7 0.023(2) 0.032(2) 0.023(2) 0.0066(19) 0.0049(17) 0.0029(18)
C8 0.020(2) 0.026(2) 0.035(3) 0.005(2) 0.0006(18) 0.0016(18)
C9 0.031(2) 0.047(3) 0.027(2) 0.008(2) -0.0038(19) -0.004(2)
C10 0.027(2) 0.042(3) 0.019(2) -0.001(2) 0.0002(17) -0.001(2)
C11 0.029(2) 0.035(3) 0.029(2) 0.003(2) 0.0030(19) 0.004(2)
C12 0.033(3) 0.031(3) 0.046(3) -0.005(2) -0.001(2) -0.004(2)
N2 0.037(2) 0.060(3) 0.025(2) 0.005(2) 0.0049(17) 0.012(2)
C13 0.074(5) 0.086(5) 0.042(3) 0.008(3) -0.002(3) -0.022(4)
C14 0.056(4) 0.065(4) 0.060(4) 0.018(3) 0.003(3) 0.002(3)
O6 0.073(3) 0.091(4) 0.051(3) 0.008(3) 0.001(2) -0.041(3)

loop_
_atom_type_symbol
_atom_type_description
_atom_type_scat_dispersion_real
_atom_type_scat_dispersion_imag
_atom_type_scat_source
C C 0.0033 0.0016 'International Tables Vol C Tables 4.2.6.8 and 6.1.1.4'
H H 0.0000 0.0000 'International Tables Vol C Tables 4.2.6.8 and 6.1.1.4'
N N 0.0061 0.0033 'International Tables Vol C Tables 4.2.6.8 and 6.1.1.4'
O O 0.0106 0.0060 'International Tables Vol C Tables 4.2.6.8 and 6.1.1.4'
Zn Zn 0.2839 1.4301 'International Tables Vol C Tables 4.2.6.8 and 6.1.1.4'

loop_
_geom_angle_atom_site_label_1
_geom_angle_atom_site_label_2
_geom_angle_atom_site_label_3
_geom_angle
_geom_angle_site_symmetry_1
_geom_angle_site_symmetry_3
O4 Zn1 O4 108.1(2) 4_556 3_455
O4 Zn1 O1 109.11(13) 4_556 .
O4 Zn1 O1 113.16(13) 3_455 .
O4 Zn1 O1 113.16(13) 4_556 2_556
O4 Zn1 O1 109.11(13) 3_455 2_556
O1 Zn1 O1 104.25(19) . 2_556
C1 O1 Zn1 113.7(3) . .
C8 O4 Zn1 113.3(3) . 3_545
C4 N1 C9 120.6(4) . .
C4 N1 H1 119.8 . .
C9 N1 H1 119.6 . .
O2 C1 O1 123.0(4) . .
O2 C1 C2 118.6(4) . .
O1 C1 C2 118.5(4) . .
C7 C2 C3 119.2(4) . .
C7 C2 C1 118.8(4) . .
C3 C2 C1 121.9(4) . .
C4 C3 C2 120.5(4) . .
C4 C3 H3 119.8 . .
C2 C3 H3 119.8 . .
N1 C4 C3 123.4(4) . .
N1 C4 C5 117.4(4) . .
C3 C4 C5 119.2(4) . .
C4 C5 C6 120.4(4) . .
C4 C5 H5A 119.8 . .
C6 C5 H5A 119.8 . .
C7 C6 C5 119.8(4) . .
C7 C6 C8 120.7(4) . .
C5 C6 C8 119.4(4) . .
C6 C7 C2 120.9(4) . .
C6 C7 H7 119.6 . .
C2 C7 H7 119.6 . .
O3 C8 O4 125.4(4) . .
O3 C8 C6 118.3(4) . .
O4 C8 C6 116.3(4) . .
N1 C9 C10 116.2(4) . .
N1 C9 H9A 108.2 . .
C10 C9 H9A 108.2 . .
N1 C9 H9B 108.2 . .
C10 C9 H9B 108.2 . .
H9A C9 H9B 107.4 . .
C12 C10 C11 118.5(4) . .
C12 C10 C9 116.9(4) . .
C11 C10 C9 124.3(4) . .
C10 C11 C11 120.3(3) . 2
C10 C11 H11 119.8 . .
C11 C11 H11 119.8 2 .
C10 C12 C12 121.2(3) . 2
C10 C12 H12 119.4 . .
C12 C12 H12 119.4 2 .
C13 N2 C14 113.4(5) . .
C13 N2 H2A 109.0 . .
C14 N2 H2A 109.4 . .
C13 N2 H2B 108.5 . .
C14 N2 H2B 108.6 . .
H2A N2 H2B 107.7 . .
N2 C13 H13A 109.5 . .
N2 C13 H13B 109.5 . .
H13A C13 H13B 109.5 . .
N2 C13 H13C 109.5 . .
H13A C13 H13C 109.5 . .
H13B C13 H13C 109.5 . .
N2 C14 H14A 109.5 . .
N2 C14 H14B 109.5 . .
H14A C14 H14B 109.5 . .
N2 C14 H14C 109.5 . .
H14A C14 H14C 109.5 . .
H14B C14 H14C 109.5 . .
H6 O6 H6A 108.8 . .

loop_
_geom_bond_atom_site_label_1
_geom_bond_atom_site_label_2
_geom_bond_distance
_geom_bond_site_symmetry_2
Zn1 O4 1.976(3) 4_556
Zn1 O4 1.976(3) 3_455
Zn1 O1 1.990(3) .
Zn1 O1 1.990(3) 2_556
O1 C1 1.283(5) .
O2 C1 1.254(5) .
O3 C8 1.244(6) .
O4 C8 1.285(5) .
O4 Zn1 1.976(3) 3_545
N1 C4 1.385(6) .
N1 C9 1.457(6) .
N1 H1 0.8600 .
C1 C2 1.484(6) .
C2 C7 1.401(6) .
C2 C3 1.412(6) .
C3 C4 1.391(6) .
C3 H3 0.9300 .
C4 C5 1.404(6) .
C5 C6 1.407(6) .
C5 H5A 0.9300 .
C6 C7 1.376(6) .
C6 C8 1.516(6) .
C7 H7 0.9300 .
C9 C10 1.527(6) .
C9 H9A 0.9700 .
C9 H9B 0.9700 .
C10 C12 1.370(7) .
C10 C11 1.374(7) .
C11 C11 1.411(9) 2
C11 H11 0.9300 .
C12 C12 1.380(9) 2
C12 H12 0.9300 .
N2 C13 1.478(7) .
N2 C14 1.483(8) .
N2 H2A 0.8999 .
N2 H2B 0.9001 .
C13 H13A 0.9600 .
C13 H13B 0.9600 .
C13 H13C 0.9600 .
C14 H14A 0.9600 .
C14 H14B 0.9600 .
C14 H14C 0.9600 .
O6 H6 0.7553 .
O6 H6A 0.9222 .

loop_
_geom_torsion_atom_site_label_1
_geom_torsion_atom_site_label_2
_geom_torsion_atom_site_label_3
_geom_torsion_atom_site_label_4
_geom_torsion
_geom_torsion_site_symmetry_1
_geom_torsion_site_symmetry_4
O4 Zn1 O1 C1 49.0(3) 4_556 .
O4 Zn1 O1 C1 169.4(3) 3_455 .
O1 Zn1 O1 C1 -72.2(3) 2_556 .
Zn1 O1 C1 O2 7.6(6) . .
Zn1 O1 C1 C2 -171.2(3) . .
O2 C1 C2 C7 9.1(7) . .
O1 C1 C2 C7 -172.0(4) . .
O2 C1 C2 C3 -167.0(4) . .
O1 C1 C2 C3 11.9(6) . .
C7 C2 C3 C4 0.4(6) . .
C1 C2 C3 C4 176.5(4) . .
C9 N1 C4 C3 26.2(7) . .
C9 N1 C4 C5 -153.7(4) . .
C2 C3 C4 N1 178.9(4) . .
C2 C3 C4 C5 -1.2(7) . .
N1 C4 C5 C6 -178.7(4) . .
C3 C4 C5 C6 1.3(6) . .
C4 C5 C6 C7 -0.7(7) . .
C4 C5 C6 C8 -176.6(4) . .
C5 C6 C7 C2 -0.1(7) . .
C8 C6 C7 C2 175.7(4) . .
C3 C2 C7 C6 0.3(7) . .
C1 C2 C7 C6 -175.9(4) . .
Zn1 O4 C8 O3 7.5(6) 3_545 .
Zn1 O4 C8 C6 -173.8(3) 3_545 .
C7 C6 C8 O3 5.2(7) . .
C5 C6 C8 O3 -179.0(4) . .
C7 C6 C8 O4 -173.6(4) . .
C5 C6 C8 O4 2.2(6) . .
C4 N1 C9 C10 -93.8(5) . .
N1 C9 C10 C12 159.3(5) . .
N1 C9 C10 C11 -27.8(7) . .
C12 C10 C11 C11 -1.9(8) . 2
C9 C10 C11 C11 -174.8(5) . 2
C11 C10 C12 C12 1.0(9) . 2
C9 C10 C12 C12 174.3(6) . 2
